data_2240099
loop_
_publ_author_name
'Dziuk, B\/la\.zej'
'Zarychta, Bartosz'
'Ejsmont, Krzysztof'

_publ_section_title
;
 Crystal structure of isobutylammonium hydrogen oxalate hemihydrate
;
_journal_coeditor_code HB7298
_journal_issue 11
_journal_name_full 'Acta Crystallographica Section E'
_journal_page_first o1175
_journal_paper_doi 10.1107/S1600536814022697
_journal_volume 70
_journal_year 2014
_chemical_formula_iupac '2C4 H12 N +, 2C2 H O4 -, H2 O'
_chemical_formula_moiety 'C4 H12 N +, C2 H O4 -, 0.5(H2 O)'
_chemical_formula_sum 'C6 H14 N O4.5'
_chemical_formula_weight 172.18
_chemical_name_systematic
;
Isobutylammonium hydrogen oxalate hemihydrate
;
_space_group_IT_number 15
_symmetry_cell_setting monoclinic
_symmetry_space_group_name_Hall '-C 2yc'
_symmetry_space_group_name_H-M 'C 1 2/c 1'
_atom_sites_solution_hydrogens geom
_atom_sites_solution_primary direct
_atom_sites_solution_secondary difmap
_audit_creation_method SHELXL-97
_cell_angle_alpha 90.00
_cell_angle_beta 119.141(5)
_cell_angle_gamma 90.00
_cell_formula_units_Z 8
_cell_length_a 21.2425(9)
_cell_length_b 5.63410(10)
_cell_length_c 16.5372(6)
_cell_measurement_reflns_used 1696
_cell_measurement_temperature 100.00(10)
_cell_measurement_theta_max 26.00
_cell_measurement_theta_min 3.78
_cell_volume 1728.69(13)
_computing_cell_refinement
;
CrysAlis RED (Oxford Diffraction, 2008)
;
_computing_data_collection
;
CrysAlis CCD (Oxford Diffraction, 2008)
;
_computing_data_reduction
;
CrysAlis RED (Oxford Diffraction, 2008)
;
_computing_molecular_graphics
;
SHELXTL (Sheldrick, 2008)
;
_computing_publication_material
;
SHELXL97 (Sheldrick, 2008)
;
_computing_structure_refinement
;
SHELXL97 (Sheldrick, 2008)
;
_computing_structure_solution
;
SHELXS97 (Sheldrick, 2008)
;
_diffrn_ambient_temperature 100.00(10)
_diffrn_detector_area_resol_mean '1024 x 1024 with blocks 2 x 2'
_diffrn_measured_fraction_theta_full 0.997
_diffrn_measured_fraction_theta_max 0.997
_diffrn_measurement_device_type 'Oxford Diffraction Xcalibur'
_diffrn_measurement_method '\w scan'
_diffrn_radiation_monochromator graphite
_diffrn_radiation_source 'fine-focus sealed tube'
_diffrn_radiation_type MoK\a
_diffrn_radiation_wavelength 0.71073
_diffrn_reflns_av_R_equivalents 0.0189
_diffrn_reflns_av_sigmaI/netI 0.0230
_diffrn_reflns_limit_h_max 26
_diffrn_reflns_limit_h_min -26
_diffrn_reflns_limit_k_max 6
_diffrn_reflns_limit_k_min -5
_diffrn_reflns_limit_l_max 20
_diffrn_reflns_limit_l_min -20
_diffrn_reflns_number 5536
_diffrn_reflns_theta_full 26.00
_diffrn_reflns_theta_max 26.00
_diffrn_reflns_theta_min 3.78
_diffrn_standards_decay_% 0
_diffrn_standards_interval_count 0
_diffrn_standards_interval_time 0
_diffrn_standards_number 0
_exptl_absorpt_coefficient_mu 0.113
_exptl_absorpt_correction_type none
_exptl_crystal_colour colourless
_exptl_crystal_density_diffrn 1.323
_exptl_crystal_density_method 'not measured'
_exptl_crystal_description prism
_exptl_crystal_F_000 744
_exptl_crystal_size_max 0.30
_exptl_crystal_size_mid 0.17
_exptl_crystal_size_min 0.16
_refine_diff_density_max 0.216
_refine_diff_density_min -0.204
_refine_ls_extinction_method none
_refine_ls_goodness_of_fit_ref 1.034
_refine_ls_hydrogen_treatment mixed
_refine_ls_matrix_type full
_refine_ls_number_parameters 125
_refine_ls_number_reflns 1696
_refine_ls_number_restraints 0
_refine_ls_restrained_S_all 1.034
_refine_ls_R_factor_all 0.0377
_refine_ls_R_factor_gt 0.0279
_refine_ls_shift/su_max 0.000
_refine_ls_shift/su_mean 0.000
_refine_ls_structure_factor_coef Fsqd
_refine_ls_weighting_details 'calc w=1/[\s^2^(Fo^2^)+(0.0414P)^2^+0.1361P] where P=(Fo^2^+2Fc^2^)/3'
_refine_ls_weighting_scheme calc
_refine_ls_wR_factor_gt 0.0682
_refine_ls_wR_factor_ref 0.0701
_reflns_number_gt 1370
_reflns_number_total 1696
_reflns_threshold_expression I>2\s(I)
_cod_data_source_file hb7298sup1.cif
_cod_data_source_block I
_cod_depositor_comments
;

2017-04-07
Z value and formula fixed to values more according to usual
chemical conventions.                 miguel
;
_cod_original_formula_sum 'C12 H28 N2 O9'
_cod_original_formula_weight 344.36
_cod_original_formula_moiety '2(C4 H12 N +), 2(C2 H O4 -), H2 O'
_cod_original_formula_units_Z 4
_cod_original_cell_volume 1728.69(10)
_cod_original_sg_symbol_H-M 'C 2/c'
_cod_database_code 2240099
_cod_database_fobs_code 2240099

loop_
_symmetry_equiv_pos_as_xyz
'x, y, z'
'-x, y, -z+1/2'
'x+1/2, y+1/2, z'
'-x+1/2, y+1/2, -z+1/2'
'-x, -y, -z'
'x, -y, z-1/2'
'-x+1/2, -y+1/2, -z'
'x+1/2, -y+1/2, z-1/2'

loop_
_atom_site_type_symbol
_atom_site_label
_atom_site_fract_x
_atom_site_fract_y
_atom_site_fract_z
_atom_site_U_iso_or_equiv
_atom_site_adp_type
_atom_site_calc_flag
_atom_site_refinement_flags
_atom_site_occupancy
_atom_site_symmetry_multiplicity
N N1 -0.06332(5) -0.08724(18) 0.31560(7) 0.0152(2) Uani d . 1 1
H H1A -0.0236(8) 0.019(2) 0.3483(9) 0.031(4) Uiso d . 1 1
H H1B -0.0747(8) -0.146(2) 0.3559(10) 0.030(4) Uiso d . 1 1
H H1C -0.0464(8) -0.208(3) 0.2919(10) 0.036(4) Uiso d . 1 1
C C2 -0.12455(6) 0.0404(2) 0.23817(8) 0.0165(3) Uani d . 1 1
H H2A -0.1056 0.1504 0.2102 0.020 Uiso calc R 1 1
H H2B -0.1500 0.1319 0.2628 0.020 Uiso calc R 1 1
C C3 -0.17707(6) -0.1272(2) 0.16433(8) 0.0171(3) Uani d . 1 1
H H3A -0.1503 -0.2241 0.1421 0.021 Uiso calc R 1 1
C C4 -0.23158(7) 0.0228(2) 0.08384(9) 0.0284(3) Uani d . 1 1
H H4A -0.2066 0.1251 0.0625 0.043 Uiso calc R 1 1
H H4B -0.2589 0.1170 0.1041 0.043 Uiso calc R 1 1
H H4C -0.2635 -0.0794 0.0343 0.043 Uiso calc R 1 1
C C5 -0.21430(7) -0.2922(2) 0.20040(9) 0.0247(3) Uani d . 1 1
H H5A -0.1788 -0.3842 0.2509 0.037 Uiso calc R 1 1
H H5B -0.2461 -0.3966 0.1517 0.037 Uiso calc R 1 1
H H5C -0.2416 -0.2002 0.2214 0.037 Uiso calc R 1 1
C C6 0.07522(6) 0.27767(19) 0.47629(8) 0.0119(2) Uani d . 1 1
C C7 0.08118(6) 0.52879(19) 0.51722(7) 0.0119(2) Uani d . 1 1
O O8 0.05406(4) 0.25554(13) 0.39204(5) 0.0149(2) Uani d . 1 1
O O9 0.09169(4) 0.11123(13) 0.53399(5) 0.0180(2) Uani d . 1 1
O O10 0.08298(4) 0.69868(14) 0.46405(5) 0.0155(2) Uani d . 1 1
H H10 0.0884(9) 0.855(3) 0.4940(12) 0.057(5) Uiso d . 1 1
O O11 0.08261(4) 0.55763(14) 0.59056(5) 0.0169(2) Uani d . 1 1
O O12 0.0000 0.5785(2) 0.2500 0.0165(3) Uani d S 1 2
H H12 0.0198(9) 0.486(3) 0.2967(10) 0.048(5) Uiso d . 1 1

loop_
_atom_site_aniso_label
_atom_site_aniso_U_11
_atom_site_aniso_U_22
_atom_site_aniso_U_33
_atom_site_aniso_U_12
_atom_site_aniso_U_13
_atom_site_aniso_U_23
N1 0.0170(5) 0.0171(5) 0.0115(5) -0.0011(4) 0.0070(4) 0.0001(4)
C2 0.0180(6) 0.0156(6) 0.0159(6) 0.0012(5) 0.0082(5) 0.0039(5)
C3 0.0170(6) 0.0213(6) 0.0130(6) 0.0028(5) 0.0073(5) -0.0003(5)
C4 0.0218(7) 0.0356(8) 0.0207(7) 0.0002(6) 0.0048(6) 0.0079(6)
C5 0.0238(7) 0.0195(7) 0.0256(7) -0.0044(5) 0.0080(6) 0.0005(5)
C6 0.0120(6) 0.0123(6) 0.0127(6) 0.0000(4) 0.0072(5) 0.0004(4)
C7 0.0098(6) 0.0131(6) 0.0117(5) 0.0001(4) 0.0043(4) 0.0010(4)
O8 0.0216(4) 0.0129(4) 0.0110(4) 0.0002(3) 0.0087(4) -0.0010(3)
O9 0.0304(5) 0.0111(4) 0.0140(4) 0.0002(3) 0.0119(4) 0.0015(3)
O10 0.0248(5) 0.0097(4) 0.0137(4) -0.0006(3) 0.0107(4) 0.0008(3)
O11 0.0252(5) 0.0156(4) 0.0119(4) -0.0009(3) 0.0106(4) -0.0016(3)
O12 0.0227(7) 0.0142(6) 0.0103(6) 0.000 0.0062(5) 0.000

loop_
_atom_type_symbol
_atom_type_description
_atom_type_scat_dispersion_real
_atom_type_scat_dispersion_imag
_atom_type_scat_source
C C 0.0033 0.0016 'International Tables Vol C Tables 4.2.6.8 and 6.1.1.4'
H H 0.0000 0.0000 'International Tables Vol C Tables 4.2.6.8 and 6.1.1.4'
N N 0.0061 0.0033 'International Tables Vol C Tables 4.2.6.8 and 6.1.1.4'
O O 0.0106 0.0060 'International Tables Vol C Tables 4.2.6.8 and 6.1.1.4'

loop_
_geom_angle_atom_site_label_1
_geom_angle_atom_site_label_2
_geom_angle_atom_site_label_3
_geom_angle
C2 N1 H1A 110.0(8)
C2 N1 H1B 112.6(9)
H1A N1 H1B 107.4(12)
C2 N1 H1C 110.0(9)
H1A N1 H1C 106.2(12)
H1B N1 H1C 110.4(12)
N1 C2 C3 112.53(9)
N1 C2 H2A 109.1
C3 C2 H2A 109.1
N1 C2 H2B 109.1
C3 C2 H2B 109.1
H2A C2 H2B 107.8
C2 C3 C5 112.62(9)
C2 C3 C4 107.83(10)
C5 C3 C4 111.28(10)
C2 C3 H3A 108.3
C5 C3 H3A 108.3
C4 C3 H3A 108.3
C3 C4 H4A 109.5
C3 C4 H4B 109.5
H4A C4 H4B 109.5
C3 C4 H4C 109.5
H4A C4 H4C 109.5
H4B C4 H4C 109.5
C3 C5 H5A 109.5
C3 C5 H5B 109.5
H5A C5 H5B 109.5
C3 C5 H5C 109.5
H5A C5 H5C 109.5
H5B C5 H5C 109.5
O8 C6 O9 126.09(10)
O8 C6 C7 119.31(9)
O9 C6 C7 114.58(9)
O11 C7 O10 125.39(10)
O11 C7 C6 121.24(10)
O10 C7 C6 113.37(9)
C7 O10 H10 110.3(10)

loop_
_geom_bond_atom_site_label_1
_geom_bond_atom_site_label_2
_geom_bond_distance
N1 C2 1.4921(14)
N1 H1A 0.959(15)
N1 H1B 0.877(15)
N1 H1C 0.940(15)
C2 C3 1.5167(16)
C2 H2A 0.9700
C2 H2B 0.9700
C3 C5 1.5181(17)
C3 C4 1.5249(16)
C3 H3A 0.9800
C4 H4A 0.9600
C4 H4B 0.9600
C4 H4C 0.9600
C5 H5A 0.9600
C5 H5B 0.9600
C5 H5C 0.9600
C6 O8 1.2445(13)
C6 O9 1.2599(13)
C6 C7 1.5468(15)
C7 O11 1.2092(13)
C7 O10 1.3128(13)
O10 H10 0.988(17)
O12 H12 0.853(15)

loop_
_geom_hbond_atom_site_label_D
_geom_hbond_atom_site_label_H
_geom_hbond_atom_site_label_A
_geom_hbond_site_symmetry_A
_geom_hbond_distance_DH
_geom_hbond_distance_HA
_geom_hbond_distance_DA
_geom_hbond_angle_DHA
N1 H1A O8 . 0.959(15) 1.963(15) 2.9111(13) 169.2(12)
N1 H1B O9 5_556 0.877(15) 2.031(15) 2.8333(13) 151.7(12)
N1 H1B O11 5_556 0.877(15) 2.518(14) 3.1968(13) 134.8(11)
N1 H1C O12 1_545 0.940(15) 1.887(16) 2.8202(13) 171.4(13)
O12 H12 O8 . 0.853(15) 1.893(15) 2.7423(10) 173.0(16)
O10 H10 O9 1_565 0.988(17) 1.577(17) 2.5625(11) 175.3(17)

loop_
_geom_torsion_atom_site_label_1
_geom_torsion_atom_site_label_2
_geom_torsion_atom_site_label_3
_geom_torsion_atom_site_label_4
_geom_torsion
N1 C2 C3 C5 63.80(13)
N1 C2 C3 C4 -173.04(10)
O8 C6 C7 O11 160.16(10)
O9 C6 C7 O11 -18.47(15)
O8 C6 C7 O10 -18.64(14)
O9 C6 C7 O10 162.72(9)
